data_4069942
loop_
_publ_author_name
'Summerscales, Owen T.'
'Jones, Simon C.'
'Cloke, F. Geoffrey N.'
'Hitchcock, Peter B.'

_publ_section_title
;
 Anti-Bimetallic Complexes of Divalent Lanthanides with Silylated
 Pentalene and Cyclooctatetraenyl Bridging Ligands as Molecular Models for
 Lanthanide-Based Polymers
;
_journal_issue 20
_journal_name_full Organometallics
_journal_page_first 5896
_journal_paper_doi 10.1021/om900520h
_journal_volume 28
_journal_year 2009
_chemical_compound_source 'synthesis as described'
_chemical_formula_moiety 'C54 H92 Eu2 O2 Si2'
_chemical_formula_sum 'C54 H92 Eu2 O2 Si2'
_chemical_formula_weight 1133.38
_chemical_name_systematic
;
 ?
;
_space_group_IT_number 14
_symmetry_cell_setting monoclinic
_symmetry_Int_Tables_number 14
_symmetry_space_group_name_Hall '-P 2yn'
_symmetry_space_group_name_H-M 'P 1 21/n 1'
_atom_sites_solution_hydrogens geom
_atom_sites_solution_primary direct
_atom_sites_solution_secondary difmap
_audit_conform_dict_location ftp://ftp.iucr.org/pub/cif_core.dic
_audit_conform_dict_name cif_core.dic
_audit_conform_dict_version 2.3
_audit_creation_date 2005-10-21T16:11:49-00:00
_audit_creation_method 'WinGX routine CIF_UPDATE'
_cell_angle_alpha 90
_cell_angle_beta 90.668(2)
_cell_angle_gamma 90
_cell_formula_units_Z 2
_cell_length_a 12.2667(3)
_cell_length_b 17.0031(5)
_cell_length_c 13.3634(4)
_cell_measurement_reflns_used 47788
_cell_measurement_temperature 173(2)
_cell_measurement_theta_max 26.022
_cell_measurement_theta_min 3.395
_cell_measurement_wavelength 0.71073
_cell_volume 2787.04(14)
_computing_cell_refinement 'HKL Scalepack (Otwinowski & Minor 1997)'
_computing_data_collection 'Collect (Nonius BV, 1997-2000)'
_computing_data_reduction 'HKL Denzo and Scalepack (Otwinowski & Minor 1997)'
_computing_molecular_graphics 'Ortep-3 for Windows (Farrugia, 1997)'
_computing_publication_material 'WinGX publication routines (Farrugia, 1999)'
_computing_structure_refinement 'SHELXL-97 (Sheldrick, 1997)'
_computing_structure_solution 'SHELXS-86 (Sheldrick, 1986)'
_diffrn_ambient_temperature 173(2)
_diffrn_detector 'CCD plate'
_diffrn_detector_area_resol_mean 9
_diffrn_measured_fraction_theta_full 0.993
_diffrn_measured_fraction_theta_max 0.993
_diffrn_measurement_device '95mm CCD camera on \k-goniostat'
_diffrn_measurement_device_type KappaCCD
_diffrn_measurement_method 'CCD rotation images, thick slices'
_diffrn_orient_matrix_type 'by Nonius Collect from scalepack cell'
_diffrn_orient_matrix_UB_11 0.606936E-1
_diffrn_orient_matrix_UB_12 0.237816E-1
_diffrn_orient_matrix_UB_13 0.404067E-1
_diffrn_orient_matrix_UB_21 0.51271E-1
_diffrn_orient_matrix_UB_22 -0.9258E-2
_diffrn_orient_matrix_UB_23 -0.564278E-1
_diffrn_orient_matrix_UB_31 -0.182821E-1
_diffrn_orient_matrix_UB_32 0.529874E-1
_diffrn_orient_matrix_UB_33 -0.279943E-1
_diffrn_radiation_monochromator graphite
_diffrn_radiation_probe x-ray
_diffrn_radiation_type MoK\a
_diffrn_radiation_wavelength 0.71073
_diffrn_reflns_av_R_equivalents 0.0435
_diffrn_reflns_av_unetI/netI 0.0244
_diffrn_reflns_limit_h_max 15
_diffrn_reflns_limit_h_min -14
_diffrn_reflns_limit_k_max 20
_diffrn_reflns_limit_k_min -20
_diffrn_reflns_limit_l_max 16
_diffrn_reflns_limit_l_min -16
_diffrn_reflns_number 35094
_diffrn_reflns_theta_full 26.05
_diffrn_reflns_theta_max 26.05
_diffrn_reflns_theta_min 3.53
_diffrn_source 'Enraf Nonius FR590'
_exptl_absorpt_coefficient_mu 2.308
_exptl_absorpt_correction_T_max 0.6435
_exptl_absorpt_correction_T_min 0.481
_exptl_absorpt_correction_type multi-scan
_exptl_absorpt_process_details
;
        [c.f. r.h. blessing, acta cryst. (1995), a51, 33-38]
;
_exptl_crystal_colour red
_exptl_crystal_density_diffrn 1.351
_exptl_crystal_density_method 'not measured'
_exptl_crystal_description prism
_exptl_crystal_F_000 1172
_exptl_crystal_size_max 0.3
_exptl_crystal_size_mid 0.25
_exptl_crystal_size_min 0.2
_refine_diff_density_max 2.026
_refine_diff_density_min -0.924
_refine_diff_density_rms 0.077
_refine_ls_extinction_method none
_refine_ls_goodness_of_fit_ref 1.187
_refine_ls_hydrogen_treatment constr
_refine_ls_matrix_type full
_refine_ls_number_parameters 276
_refine_ls_number_reflns 5468
_refine_ls_number_restraints 0
_refine_ls_restrained_S_all 1.187
_refine_ls_R_factor_all 0.0569
_refine_ls_R_factor_gt 0.0474
_refine_ls_shift/su_max 0.005
_refine_ls_shift/su_mean 0
_refine_ls_structure_factor_coef Fsqd
_refine_ls_weighting_details 'calc w=1/[\s^2^(Fo^2^)+(0.0182P)^2^+8.5503P] where P=(Fo^2^+2Fc^2^)/3'
_refine_ls_weighting_scheme calc
_refine_ls_wR_factor_gt 0.0972
_refine_ls_wR_factor_ref 0.101
_reflns_number_gt 4676
_reflns_number_total 5468
_reflns_threshold_expression >2sigma(I)
_cod_data_source_file om900520h_si_008.cif
_cod_data_source_block oct1105
_cod_database_code 4069942

loop_
_symmetry_equiv_pos_as_xyz
'x, y, z'
'-x+1/2, y+1/2, -z+1/2'
'-x, -y, -z'
'x-1/2, -y-1/2, z-1/2'

loop_
_atom_site_label
_atom_site_type_symbol
_atom_site_fract_x
_atom_site_fract_y
_atom_site_fract_z
_atom_site_U_iso_or_equiv
_atom_site_adp_type
_atom_site_occupancy
_atom_site_symmetry_multiplicity
_atom_site_calc_flag
_atom_site_refinement_flags
_atom_site_disorder_assembly
_atom_site_disorder_group
Eu Eu 0.38298(2) 0.618296(14) 0.40615(2) 0.05573(12) Uani 1 1 d . . .
Si Si 0.65603(14) 0.52366(10) 0.27995(12) 0.0601(4) Uani 1 1 d . A 1
O O 0.4652(5) 0.7355(3) 0.4999(4) 0.1067(19) Uani 1 1 d . B 1
C1 C 0.5474(4) 0.5056(3) 0.3715(4) 0.0531(13) Uani 1 1 d . . 1
C2 C 0.4424(4) 0.4686(3) 0.3528(4) 0.0530(13) Uani 1 1 d . B 1
H2 H 0.4169 0.4537 0.2881 0.064 Uiso 1 1 calc R B 1
C3 C 0.3840(4) 0.4575(3) 0.4387(4) 0.0515(13) Uani 1 1 d . B 1
H3 H 0.313 0.4355 0.4429 0.062 Uiso 1 1 calc R B 1
C4 C 0.4505(4) 0.4856(3) 0.5219(4) 0.0512(13) Uani 1 1 d . . 1
C5 C 0.7809(6) 0.4647(5) 0.3161(5) 0.080(2) Uani 1 1 d . A 1
H5 H 0.8106 0.4902 0.3781 0.096 Uiso 1 1 calc R A 1
C6 C 0.7558(7) 0.3794(5) 0.3460(6) 0.102(3) Uani 1 1 d . A 1
H6A H 0.6984 0.379 0.3964 0.153 Uiso 1 1 calc R A 1
H6B H 0.8218 0.3548 0.3738 0.153 Uiso 1 1 calc R A 1
H6C H 0.7312 0.3499 0.2869 0.153 Uiso 1 1 calc R A 1
C7 C 0.8727(7) 0.4688(7) 0.2398(7) 0.126(4) Uani 1 1 d . A 1
H7A H 0.8874 0.524 0.2232 0.189 Uiso 1 1 calc R A 1
H7B H 0.8508 0.4405 0.179 0.189 Uiso 1 1 calc R A 1
H7C H 0.9387 0.4448 0.2682 0.189 Uiso 1 1 calc R A 1
C8 C 0.5982(6) 0.4965(4) 0.1522(5) 0.0739(18) Uani 1 1 d . A 1
H8 H 0.5217 0.5168 0.1504 0.089 Uiso 1 1 calc R A 1
C9 C 0.5905(6) 0.4070(4) 0.1344(5) 0.083(2) Uani 1 1 d . A 1
H9A H 0.5492 0.3827 0.1885 0.124 Uiso 1 1 calc R A 1
H9B H 0.664 0.3845 0.133 0.124 Uiso 1 1 calc R A 1
H9C H 0.5534 0.397 0.0703 0.124 Uiso 1 1 calc R A 1
C10 C 0.6568(7) 0.5350(5) 0.0629(5) 0.107(3) Uani 1 1 d . A 1
H10A H 0.6643 0.5916 0.0749 0.16 Uiso 1 1 calc R A 1
H10B H 0.614 0.5263 0.0015 0.16 Uiso 1 1 calc R A 1
H10C H 0.7292 0.5115 0.0557 0.16 Uiso 1 1 calc R A 1
C11 C 0.6970(6) 0.6317(4) 0.2749(5) 0.0766(19) Uani 1 1 d . A 1
H11 H 0.7425 0.6389 0.214 0.092 Uiso 1 1 calc R A 1
C12 C 0.7651(7) 0.6604(5) 0.3650(6) 0.104(3) Uani 1 1 d . A 1
H12A H 0.8265 0.6245 0.3764 0.157 Uiso 1 1 calc R A 1
H12B H 0.7194 0.6617 0.4246 0.157 Uiso 1 1 calc R A 1
H12C H 0.7929 0.7133 0.3513 0.157 Uiso 1 1 calc R A 1
C13 C 0.5979(7) 0.6848(5) 0.2631(9) 0.141(4) Uani 1 1 d . A 1
H13A H 0.5569 0.6699 0.2027 0.211 Uiso 1 1 calc R A 1
H13B H 0.6218 0.7396 0.2575 0.211 Uiso 1 1 calc R A 1
H13C H 0.5511 0.6792 0.3217 0.211 Uiso 1 1 calc R A 1
C14 C 0.1626(6) 0.6197(5) 0.3535(5) 0.079(2) Uani 1 1 d . B 1
C15 C 0.2137(5) 0.5902(3) 0.2683(4) 0.0578(15) Uani 1 1 d . B 1
C16 C 0.2724(6) 0.6510(4) 0.2238(5) 0.0713(18) Uani 1 1 d . B 1
C17 C 0.2562(8) 0.7189(4) 0.2822(7) 0.103(3) Uani 1 1 d . B 1
C18 C 0.1901(8) 0.6997(5) 0.3613(7) 0.107(4) Uani 1 1 d . B 1
C19 C 0.0851(6) 0.5729(7) 0.4191(6) 0.123(4) Uani 1 1 d . B 1
H19A H 0.124 0.5282 0.4489 0.184 Uiso 1 1 calc R B 1
H19B H 0.0238 0.5536 0.3782 0.184 Uiso 1 1 calc R B 1
H19C H 0.0575 0.6069 0.4723 0.184 Uiso 1 1 calc R B 1
C20 C 0.1978(6) 0.5095(3) 0.2248(5) 0.0738(19) Uani 1 1 d . B 1
H20A H 0.1957 0.4707 0.279 0.111 Uiso 1 1 calc R B 1
H20B H 0.2585 0.4972 0.1802 0.111 Uiso 1 1 calc R B 1
H20C H 0.1291 0.5078 0.1867 0.111 Uiso 1 1 calc R B 1
C21 C 0.3289(7) 0.6478(6) 0.1240(6) 0.113(3) Uani 1 1 d . B 1
H21A H 0.2747 0.6532 0.0699 0.169 Uiso 1 1 calc R B 1
H21B H 0.3667 0.5973 0.1174 0.169 Uiso 1 1 calc R B 1
H21C H 0.3819 0.6908 0.1199 0.169 Uiso 1 1 calc R B 1
C22 C 0.2973(11) 0.8006(5) 0.2524(9) 0.192(7) Uani 1 1 d . B 1
H22A H 0.3769 0.7995 0.247 0.289 Uiso 1 1 calc R B 1
H22B H 0.2764 0.839 0.3034 0.289 Uiso 1 1 calc R B 1
H22C H 0.265 0.8156 0.1878 0.289 Uiso 1 1 calc R B 1
C23 C 0.1441(12) 0.7573(7) 0.4384(8) 0.222(9) Uani 1 1 d . B 1
H23A H 0.1775 0.747 0.504 0.332 Uiso 1 1 calc R B 1
H23B H 0.0649 0.7504 0.4425 0.332 Uiso 1 1 calc R B 1
H23C H 0.1604 0.8114 0.4179 0.332 Uiso 1 1 calc R B 1
C24 C 0.4667(12) 0.8165(5) 0.4711(8) 0.174(6) Uani 1 1 d . B 1
H24A H 0.5199 0.824 0.4168 0.209 Uiso 1 1 calc R B 1
H24B H 0.3938 0.8317 0.4451 0.209 Uiso 1 1 calc R B 1
C25 C 0.4940(9) 0.8635(5) 0.5497(7) 0.119(3) Uani 1 1 d . B 1
H25A H 0.4405 0.9065 0.5574 0.143 Uiso 1 1 calc R B 1
H25B H 0.5674 0.8865 0.5408 0.143 Uiso 1 1 calc R B 1
C26 C 0.4924(8) 0.8085(5) 0.6395(7) 0.116(3) Uani 1 1 d . B 1
H26A H 0.547 0.8246 0.6906 0.139 Uiso 1 1 calc R B 1
H26B H 0.4194 0.8074 0.6703 0.139 Uiso 1 1 calc R B 1
C27 C 0.5187(8) 0.7347(4) 0.5982(5) 0.099(3) Uani 1 1 d . B 1
H27A H 0.4905 0.6914 0.64 0.118 Uiso 1 1 calc R B 1
H27B H 0.5986 0.7287 0.5917 0.118 Uiso 1 1 calc R B 1

loop_
_atom_site_aniso_label
_atom_site_aniso_U_11
_atom_site_aniso_U_22
_atom_site_aniso_U_33
_atom_site_aniso_U_23
_atom_site_aniso_U_13
_atom_site_aniso_U_12
Eu 0.0718(2) 0.03034(14) 0.06432(19) -0.00347(12) -0.03131(14) 0.00606(13)
Si 0.0587(10) 0.0623(10) 0.0591(9) -0.0013(7) -0.0084(7) -0.0069(8)
O 0.181(6) 0.049(3) 0.088(3) -0.008(2) -0.057(4) -0.011(3)
C1 0.055(3) 0.041(3) 0.063(3) 0.000(2) -0.017(3) -0.002(2)
C2 0.056(3) 0.035(3) 0.067(3) -0.003(2) -0.023(3) 0.002(2)
C3 0.053(3) 0.032(3) 0.069(4) 0.000(2) -0.026(3) 0.000(2)
C4 0.057(3) 0.030(2) 0.066(3) 0.005(2) -0.021(3) 0.002(2)
C5 0.075(4) 0.099(6) 0.065(4) -0.026(4) -0.018(3) 0.012(4)
C6 0.128(7) 0.100(6) 0.078(5) -0.020(4) -0.027(4) 0.051(5)
C7 0.074(5) 0.179(10) 0.125(7) -0.047(7) -0.001(5) 0.005(6)
C8 0.076(4) 0.079(5) 0.066(4) 0.008(3) -0.018(3) -0.017(4)
C9 0.102(5) 0.090(5) 0.056(4) -0.004(3) -0.014(3) -0.027(4)
C10 0.141(7) 0.117(7) 0.062(4) 0.016(4) -0.027(4) -0.058(6)
C11 0.070(4) 0.082(5) 0.078(4) -0.001(3) 0.000(3) -0.029(4)
C12 0.123(7) 0.089(6) 0.102(6) -0.017(5) -0.015(5) -0.034(5)
C13 0.097(6) 0.055(5) 0.270(14) 0.037(6) -0.032(7) -0.020(4)
C14 0.073(4) 0.096(5) 0.068(4) -0.010(4) -0.032(3) 0.036(4)
C15 0.069(4) 0.043(3) 0.061(3) -0.003(2) -0.028(3) 0.012(3)
C16 0.095(5) 0.054(3) 0.065(4) 0.006(3) -0.033(3) 0.007(3)
C17 0.157(8) 0.037(3) 0.113(6) 0.001(4) -0.091(6) 0.013(4)
C18 0.141(8) 0.088(6) 0.091(5) -0.042(5) -0.078(6) 0.076(6)
C19 0.057(4) 0.234(12) 0.077(5) -0.004(6) -0.013(4) 0.022(6)
C20 0.087(5) 0.049(3) 0.084(4) -0.007(3) -0.043(4) 0.004(3)
C21 0.112(7) 0.147(8) 0.079(5) 0.039(5) -0.029(5) -0.022(6)
C22 0.301(16) 0.053(5) 0.219(12) 0.047(6) -0.190(12) -0.032(7)
C23 0.291(15) 0.210(12) 0.160(9) -0.132(9) -0.146(10) 0.204(12)
C24 0.337(17) 0.050(5) 0.133(8) 0.016(5) -0.120(10) -0.038(7)
C25 0.167(9) 0.065(5) 0.124(7) -0.009(5) -0.053(7) -0.008(5)
C26 0.134(8) 0.106(7) 0.106(6) -0.035(5) -0.047(6) -0.003(6)
C27 0.158(8) 0.059(4) 0.078(5) -0.011(3) -0.046(5) 0.026(5)

loop_
_atom_type_symbol
_atom_type_description
_atom_type_scat_dispersion_real
_atom_type_scat_dispersion_imag
_atom_type_scat_source
C C 0.0033 0.0016 'International Tables Vol C Tables 4.2.6.8 and 6.1.1.4'
H H 0 0 'International Tables Vol C Tables 4.2.6.8 and 6.1.1.4'
O O 0.0106 0.006 'International Tables Vol C Tables 4.2.6.8 and 6.1.1.4'
Eu Eu -0.1578 3.6682 'International Tables Vol C Tables 4.2.6.8 and 6.1.1.4'
Si Si 0.0817 0.0704 'International Tables Vol C Tables 4.2.6.8 and 6.1.1.4'

loop_
_geom_angle_atom_site_label_1
_geom_angle_atom_site_label_2
_geom_angle_atom_site_label_3
_geom_angle
_geom_angle_site_symmetry_1
_geom_angle_site_symmetry_3
O Eu C2 138.27(17) . .
O Eu C3 133.81(14) . .
C2 Eu C3 28.84(16) . .
O Eu C14 119.6(2) . .
C2 Eu C14 101.65(19) . .
C3 Eu C14 92.9(2) . .
O Eu C15 137.80(16) . .
C2 Eu C15 82.42(15) . .
C3 Eu C15 86.39(15) . .
C14 Eu C15 29.00(18) . .
O Eu C18 92.7(2) . .
C2 Eu C18 128.97(19) . .
C3 Eu C18 121.6(3) . .
C14 Eu C18 29.1(2) . .
C15 Eu C18 47.55(18) . .
O Eu C1 109.33(18) . .
C2 Eu C1 30.20(15) . .
C3 Eu C1 49.73(16) . .
C14 Eu C1 131.07(18) . .
C15 Eu C1 107.57(15) . .
C18 Eu C1 154.63(17) . .
O Eu C16 116.83(17) . .
C2 Eu C16 94.86(17) . .
C3 Eu C16 109.30(16) . .
C14 Eu C16 47.7(2) . .
C15 Eu C16 28.70(18) . .
C18 Eu C16 47.4(2) . .
C1 Eu C16 109.18(18) . .
O Eu C17 91.53(18) . .
C2 Eu C17 123.6(2) . .
C3 Eu C17 133.58(17) . .
C14 Eu C17 47.4(3) . .
C15 Eu C17 47.21(18) . .
C18 Eu C17 28.3(3) . .
C1 Eu C17 134.6(3) . .
C16 Eu C17 28.8(2) . .
O Eu C4 103.93(15) . .
C2 Eu C4 48.01(16) . .
C3 Eu C4 29.89(14) . .
C14 Eu C4 114.7(2) . .
C15 Eu C4 115.47(15) . .
C18 Eu C4 138.2(3) . .
C1 Eu C4 49.37(17) . .
C16 Eu C4 139.06(16) . .
C17 Eu C4 161.5(2) . .
O Eu C4 92.32(16) . 3_666
C2 Eu C4 47.43(15) . 3_666
C3 Eu C4 48.32(14) . 3_666
C14 Eu C4 141.05(19) . 3_666
C15 Eu C4 129.60(15) . 3_666
C18 Eu C4 167.5(3) . 3_666
C1 Eu C4 29.19(15) . 3_666
C16 Eu C4 138.13(18) . 3_666
C17 Eu C4 162.7(3) . 3_666
C4 Eu C4 29.2(2) . 3_666
C1 Si C5 109.4(3) . .
C1 Si C8 106.9(3) . .
C5 Si C8 113.2(3) . .
C1 Si C11 112.1(3) . .
C5 Si C11 107.9(3) . .
C8 Si C11 107.4(3) . .
C24 O C27 104.1(5) . .
C24 O Eu 128.7(4) . .
C27 O Eu 127.2(4) . .
C4 C1 C2 102.9(5) 3_666 .
C4 C1 Si 129.6(4) 3_666 .
C2 C1 Si 127.1(4) . .
C4 C1 Eu 76.8(3) 3_666 .
C2 C1 Eu 71.9(3) . .
Si C1 Eu 121.2(2) . .
C3 C2 C1 112.7(5) . .
C3 C2 Eu 76.5(3) . .
C1 C2 Eu 77.9(3) . .
C3 C2 H2 123.7 . .
C1 C2 H2 123.7 . .
Eu C2 H2 113.5 . .
C2 C3 C4 107.5(5) . .
C2 C3 Eu 74.6(3) . .
C4 C3 Eu 78.3(3) . .
C2 C3 H3 126.2 . .
C4 C3 H3 126.2 . .
Eu C3 H3 113.3 . .
C1 C4 C4 111.2(5) 3_666 3_666
C1 C4 C3 143.1(5) 3_666 .
C4 C4 C3 105.7(6) 3_666 .
C1 C4 Eu 117.3(3) 3_666 .
C4 C4 Eu 75.6(4) 3_666 .
C3 C4 Eu 71.8(3) . .
C1 C4 Eu 74.1(3) 3_666 3_666
C4 C4 Eu 75.1(4) 3_666 3_666
C3 C4 Eu 116.6(3) . 3_666
Eu C4 Eu 150.8(2) . 3_666
C7 C5 C6 111.6(7) . .
C7 C5 Si 113.9(6) . .
C6 C5 Si 113.8(5) . .
C7 C5 H5 105.5 . .
C6 C5 H5 105.5 . .
Si C5 H5 105.5 . .
C5 C6 H6A 109.5 . .
C5 C6 H6B 109.5 . .
H6A C6 H6B 109.5 . .
C5 C6 H6C 109.5 . .
H6A C6 H6C 109.5 . .
H6B C6 H6C 109.5 . .
C5 C7 H7A 109.5 . .
C5 C7 H7B 109.5 . .
H7A C7 H7B 109.5 . .
C5 C7 H7C 109.5 . .
H7A C7 H7C 109.5 . .
H7B C7 H7C 109.5 . .
C9 C8 C10 109.1(6) . .
C9 C8 Si 113.6(4) . .
C10 C8 Si 114.8(4) . .
C9 C8 H8 106.2 . .
C10 C8 H8 106.2 . .
Si C8 H8 106.2 . .
C8 C9 H9A 109.5 . .
C8 C9 H9B 109.5 . .
H9A C9 H9B 109.5 . .
C8 C9 H9C 109.5 . .
H9A C9 H9C 109.5 . .
H9B C9 H9C 109.5 . .
C8 C10 H10A 109.5 . .
C8 C10 H10B 109.5 . .
H10A C10 H10B 109.5 . .
C8 C10 H10C 109.5 . .
H10A C10 H10C 109.5 . .
H10B C10 H10C 109.5 . .
C13 C11 C12 108.6(7) . .
C13 C11 Si 111.4(5) . .
C12 C11 Si 114.8(5) . .
C13 C11 H11 107.2 . .
C12 C11 H11 107.2 . .
Si C11 H11 107.2 . .
C11 C12 H12A 109.5 . .
C11 C12 H12B 109.5 . .
H12A C12 H12B 109.5 . .
C11 C12 H12C 109.5 . .
H12A C12 H12C 109.5 . .
H12B C12 H12C 109.5 . .
C11 C13 H13A 109.5 . .
C11 C13 H13B 109.5 . .
H13A C13 H13B 109.5 . .
C11 C13 H13C 109.5 . .
H13A C13 H13C 109.5 . .
H13B C13 H13C 109.5 . .
C15 C14 C18 107.3(8) . .
C15 C14 C19 124.8(7) . .
C18 C14 C19 127.8(8) . .
C15 C14 Eu 76.1(4) . .
C18 C14 Eu 76.0(4) . .
C19 C14 Eu 117.4(4) . .
C16 C15 C14 108.6(6) . .
C16 C15 C20 125.2(6) . .
C14 C15 C20 125.8(7) . .
C16 C15 Eu 76.8(3) . .
C14 C15 Eu 74.9(3) . .
C20 C15 Eu 120.1(3) . .
C15 C16 C17 107.1(7) . .
C15 C16 C21 126.3(6) . .
C17 C16 C21 126.0(8) . .
C15 C16 Eu 74.5(3) . .
C17 C16 Eu 75.7(3) . .
C21 C16 Eu 122.2(5) . .
C18 C17 C16 108.5(7) . .
C18 C17 C22 127.8(10) . .
C16 C17 C22 123.4(10) . .
C18 C17 Eu 74.5(4) . .
C16 C17 Eu 75.5(3) . .
C22 C17 Eu 121.3(5) . .
C17 C18 C14 108.4(7) . .
C17 C18 C23 125.9(11) . .
C14 C18 C23 125.4(12) . .
C17 C18 Eu 77.2(4) . .
C14 C18 Eu 74.8(4) . .
C23 C18 Eu 119.2(5) . .
C25 C24 O 111.3(7) . .
C25 C24 H24A 109.4 . .
O C24 H24A 109.4 . .
C25 C24 H24B 109.4 . .
O C24 H24B 109.4 . .
H24A C24 H24B 108 . .
C24 C25 C26 104.0(7) . .
C24 C25 H25A 110.9 . .
C26 C25 H25A 110.9 . .
C24 C25 H25B 110.9 . .
C26 C25 H25B 110.9 . .
H25A C25 H25B 109 . .
C27 C26 C25 103.4(7) . .
C27 C26 H26A 111.1 . .
C25 C26 H26A 111.1 . .
C27 C26 H26B 111.1 . .
C25 C26 H26B 111.1 . .
H26A C26 H26B 109 . .
C26 C27 O 104.0(6) . .
C26 C27 H27A 111 . .
O C27 H27A 111 . .
C26 C27 H27B 111 . .
O C27 H27B 111 . .
H27A C27 H27B 109 . .

loop_
_geom_bond_atom_site_label_1
_geom_bond_atom_site_label_2
_geom_bond_distance
_geom_bond_site_symmetry_2
Eu O 2.555(4) .
Eu C2 2.744(5) .
Eu C3 2.768(5) .
Eu C14 2.785(6) .
Eu C15 2.801(5) .
Eu C18 2.800(6) .
Eu C1 2.824(5) .
Eu C16 2.830(5) .
Eu C17 2.833(6) .
Eu C4 2.853(5) .
Eu C4 2.859(5) 3_666
Si C1 1.846(6) .
Si C5 1.889(7) .
Si C8 1.898(6) .
Si C11 1.906(7) .
O C24 1.430(9) .
O C27 1.462(8) .
C1 C4 1.433(7) 3_666
C1 C2 1.453(7) .
C2 C3 1.373(8) .
C2 H2 0.95 .
C3 C4 1.452(7) .
C3 H3 0.95 .
C4 C1 1.433(7) 3_666
C4 C4 1.440(11) 3_666
C4 Eu 2.859(5) 3_666
C5 C7 1.530(11) .
C5 C6 1.536(11) .
C5 H5 1 .
C6 H6A 0.98 .
C6 H6B 0.98 .
C6 H6C 0.98 .
C7 H7A 0.98 .
C7 H7B 0.98 .
C7 H7C 0.98 .
C8 C9 1.543(9) .
C8 C10 1.545(9) .
C8 H8 1 .
C9 H9A 0.98 .
C9 H9B 0.98 .
C9 H9C 0.98 .
C10 H10A 0.98 .
C10 H10B 0.98 .
C10 H10C 0.98 .
C11 C13 1.522(11) .
C11 C12 1.536(9) .
C11 H11 1 .
C12 H12A 0.98 .
C12 H12B 0.98 .
C12 H12C 0.98 .
C13 H13A 0.98 .
C13 H13B 0.98 .
C13 H13C 0.98 .
C14 C15 1.399(9) .
C14 C18 1.405(11) .
C14 C19 1.525(11) .
C15 C16 1.396(9) .
C15 C20 1.503(7) .
C16 C17 1.408(10) .
C16 C21 1.512(10) .
C17 C18 1.379(13) .
C17 C22 1.533(11) .
C18 C23 1.535(11) .
C19 H19A 0.98 .
C19 H19B 0.98 .
C19 H19C 0.98 .
C20 H20A 0.98 .
C20 H20B 0.98 .
C20 H20C 0.98 .
C21 H21A 0.98 .
C21 H21B 0.98 .
C21 H21C 0.98 .
C22 H22A 0.98 .
C22 H22B 0.98 .
C22 H22C 0.98 .
C23 H23A 0.98 .
C23 H23B 0.98 .
C23 H23C 0.98 .
C24 C25 1.358(11) .
C24 H24A 0.99 .
C24 H24B 0.99 .
C25 C26 1.522(12) .
C25 H25A 0.99 .
C25 H25B 0.99 .
C26 C27 1.410(10) .
C26 H26A 0.99 .
C26 H26B 0.99 .
C27 H27A 0.99 .
C27 H27B 0.99 .
